data_1521501
loop_
_publ_author_name
'Li, Y.-P.'
'Krivovichev, S.V.'
'Burns, P.C.'

_publ_section_title
;
 The crystal structure of thornasite, Na12 Th3 (Si8 O19)4 (H2 O)18: a
 novel interrupted silicate framework
;
_journal_name_full 'American Mineralogist'
_journal_page_first 1521
_journal_page_last 1525
_journal_volume 85
_journal_year 2000
_chemical_formula_sum 'O76 Si38'
_chemical_name_systematic 'Si38 O76'
_space_group_IT_number 167
_symmetry_space_group_name_Hall '-R 3 2"c'
_symmetry_space_group_name_H-M 'R -3 c :H'
_cell_angle_alpha 90
_cell_angle_beta 90
_cell_angle_gamma 120
_cell_formula_units_Z 6
_cell_length_a 29.12399
_cell_length_b 29.12399
_cell_length_c 17.26019
_cell_volume 12678.794
_citation_journal_id_ASTM AMMIAY
_cod_data_source_file Li_AMMIAY_2000_950.cif
_cod_data_source_block O76Si38
_cod_original_cell_volume 12678.79
_cod_database_code 1521501

loop_
_symmetry_equiv_pos_as_xyz
x,y,z
-y,x-y,z
-x+y,-x,z
y,x,-z+1/2
-x,-x+y,-z+1/2
x-y,-y,-z+1/2
-x,-y,-z
y,-x+y,-z
x-y,x,-z
-y,-x,z-1/2
x,x-y,z-1/2
-x+y,y,z-1/2
x+2/3,y+1/3,z+1/3
-y+2/3,x-y+1/3,z+1/3
-x+y+2/3,-x+1/3,z+1/3
y+2/3,x+1/3,-z+5/6
-x+2/3,-x+y+1/3,-z+5/6
x-y+2/3,-y+1/3,-z+5/6
-x+2/3,-y+1/3,-z+1/3
y+2/3,-x+y+1/3,-z+1/3
x-y+2/3,x+1/3,-z+1/3
-y+2/3,-x+1/3,z-1/6
x+2/3,x-y+1/3,z-1/6
-x+y+2/3,y+1/3,z-1/6
x+1/3,y+2/3,z+2/3
-y+1/3,x-y+2/3,z+2/3
-x+y+1/3,-x+2/3,z+2/3
y+1/3,x+2/3,-z+7/6
-x+1/3,-x+y+2/3,-z+7/6
x-y+1/3,-y+2/3,-z+7/6
-x+1/3,-y+2/3,-z+2/3
y+1/3,-x+y+2/3,-z+2/3
x-y+1/3,x+2/3,-z+2/3
-y+1/3,-x+2/3,z+1/6
x+1/3,x-y+2/3,z+1/6
-x+y+1/3,y+2/3,z+1/6

loop_
_atom_site_label
_atom_site_type_symbol
_atom_site_fract_x
_atom_site_fract_y
_atom_site_fract_z
_atom_site_occupancy
_atom_site_U_iso_or_equiv
O8 O-2 0.08412 0.84446 0.86446 1 0.0
Si2 Si+4 0.05921 0.80416 0.9389 1 0.0
O7 O-2 0.08389 0.76431 0.93467 1 0.0
Si4 Si+4 0.11278 0.72865 0.92644 1 0.0
O3 O-2 0.14877 0.73427 0.00254 1 0.0
O10 O-2 0.17979 0.92413 0.81322 1 0.0
O14 O-2 0.04185 0.9807 0.12394 1 0.0
Si6 Si+4 0 0 0.34505 1 0.0
O4 O-2 0.08317 0.84284 0.01506 1 0.0
O5 O-2 0.9945 0.7755 0.94865 1 0.0
Si3 Si+4 0.16382 0.93675 0.03935 1 0.0
O11 O-2 0.11387 0.94748 0.05642 1 0.0
O12 O-2 0.09949 0.02178 0 1 0.0
Si5 Si+4 0.07038 0.96754 0.05209 1 0.0
O13 O-2 0 0 0.25 1 0.0
O1 O-2 0.1667 0.8333 0.8333 1 0.0
O6 O-2 0.7329 0 0.25 1 0.0
Si1 Si+4 0.14929 0.87406 0.87401 1 0.0
O15 O-2 0.4677 0.4677 0.75 1 0.0
O2 O-2 0.16068 0.89979 0.11424 1 0.0
Si7 Si+4 0.11131 0.84108 0.09539 1 0.0
O9 O-2 0.16189 0.90314 0.9603 1 0.0
